data_4509467
loop_
_publ_author_name
'Tzeng, Biing-Chiau'
'Yeh, Hsien-Te'
'Chang, Tsung-Yi'
'Lee, Gene-Hsiang'

_publ_section_title
;
 Novel Coordinated-Solvent Induced Assembly of Cd(II) Coordination
 Polymers Containing 4,4&#x2032;-Dipyridylsulfide
;
_journal_issue 6
_journal_name_full 'Crystal Growth &amp; Design'
_journal_page_first 2552
_journal_paper_doi 10.1021/cg900119a
_journal_volume 9
_journal_year 2009
_chemical_formula_moiety 'C26 H30 Cd N6 O2 S2, 2(Cl O4)'
_chemical_formula_sum 'C26 H30 Cd Cl2 N6 O10 S2'
_chemical_formula_weight 834.01
_chemical_name_systematic
; 
 ? 
;
_space_group_IT_number 14
_symmetry_cell_setting monoclinic
_symmetry_space_group_name_Hall '-P 2ybc'
_symmetry_space_group_name_H-M 'P 1 21/c 1'
_atom_sites_solution_hydrogens geom
_atom_sites_solution_primary direct
_atom_sites_solution_secondary difmap
_audit_creation_method SHELXL-97
_cell_angle_alpha 90.00
_cell_angle_beta 113.114(3)
_cell_angle_gamma 90.00
_cell_formula_units_Z 4
_cell_length_a 10.4730(8)
_cell_length_b 19.2211(14)
_cell_length_c 19.0207(11)
_cell_measurement_temperature 273(2)
_cell_measurement_theta_max 28.330
_cell_measurement_theta_min -28.330
_cell_volume 3521.6(4)
_computing_cell_refinement 'BRUKER SMART'
_computing_data_collection 'BRUKER SMART'
_computing_data_reduction 'BRUKER SAINT'
_computing_molecular_graphics Ortep-3
_computing_publication_material 'Wingx publication routines (Farrugia, 1999)'
_computing_structure_refinement 'SHELXL-97 (Sheldrick, 1997)'
_computing_structure_solution 'SHELXS-97 (Sheldrick, 1990)'
_diffrn_ambient_temperature 273(2)
_diffrn_measured_fraction_theta_full 0.961
_diffrn_measured_fraction_theta_max 0.961
_diffrn_measurement_device_type 'Bruker Smart Apex'
_diffrn_measurement_method 'phi-omega scan'
_diffrn_radiation_monochromator graphite
_diffrn_radiation_source 'fine-focus sealed tube'
_diffrn_radiation_type MoK\a
_diffrn_radiation_wavelength 0.71073
_diffrn_reflns_av_R_equivalents 0.0275
_diffrn_reflns_av_sigmaI/netI 0.0301
_diffrn_reflns_limit_h_max 13
_diffrn_reflns_limit_h_min -13
_diffrn_reflns_limit_k_max 25
_diffrn_reflns_limit_k_min -25
_diffrn_reflns_limit_l_max 25
_diffrn_reflns_limit_l_min -25
_diffrn_reflns_number 30864
_diffrn_reflns_theta_full 28.33
_diffrn_reflns_theta_max 28.33
_diffrn_reflns_theta_min 1.57
_diffrn_standards_decay_% 0
_exptl_absorpt_coefficient_mu 0.950
_exptl_absorpt_correction_T_max 0.9813
_exptl_absorpt_correction_T_min 0.9721
_exptl_absorpt_correction_type empirical
_exptl_absorpt_process_details SADABS
_exptl_crystal_colour Yellow
_exptl_crystal_density_diffrn 1.573
_exptl_crystal_density_method 'not measured'
_exptl_crystal_description Pillar
_exptl_crystal_F_000 1688
_exptl_crystal_size_max 0.03
_exptl_crystal_size_mid 0.03
_exptl_crystal_size_min 0.02
_refine_diff_density_max 0.802
_refine_diff_density_min -0.434
_refine_diff_density_rms 0.084
_refine_ls_extinction_method none
_refine_ls_goodness_of_fit_ref 1.119
_refine_ls_hydrogen_treatment mixed
_refine_ls_matrix_type full
_refine_ls_number_parameters 491
_refine_ls_number_reflns 8439
_refine_ls_number_restraints 0
_refine_ls_restrained_S_all 1.119
_refine_ls_R_factor_all 0.0659
_refine_ls_R_factor_gt 0.0531
_refine_ls_shift/su_max 0.001
_refine_ls_shift/su_mean 0.000
_refine_ls_structure_factor_coef Fsqd
_refine_ls_weighting_details 'calc w=1/[\s^2^(Fo^2^)+(0.0613P)^2^+1.9355P] where P=(Fo^2^+2Fc^2^)/3'
_refine_ls_weighting_scheme calc
_refine_ls_wR_factor_gt 0.1206
_refine_ls_wR_factor_ref 0.1276
_reflns_number_gt 7015
_reflns_number_total 8777
_reflns_threshold_expression >2sigma(I)
_cod_data_source_file cg900119asup1.cif
_cod_data_source_block 2
_cod_depositor_comments
;
The following automatic conversions were performed:

'_symmetry_cell_setting' value 'Monoclinic' changed to 'monoclinic'
according to /home/saulius/struct/CIF-dictionaries/cif_core.dic
dictionary named 'cif_core.dic' version 2.4.2 from
2011-04-26.

'_exptl_absorpt_correction_type' value 'Empirical'
changed to 'empirical' according to
/home/saulius/struct/CIF-dictionaries/cif_core.dic dictionary named
'cif_core.dic' version 2.4.2 from 2011-04-26.

Automatic conversion script
Id: cif_fix_values 1891 2012-01-12 08:04:46Z andrius 
;
_cod_original_sg_symbol_H-M 'P 21/c'
_cod_database_code 4509467

loop_
_symmetry_equiv_pos_as_xyz
'x, y, z'
'-x, y+1/2, -z+1/2'
'-x, -y, -z'
'x, -y-1/2, z-1/2'

loop_
_atom_site_label
_atom_site_type_symbol
_atom_site_fract_x
_atom_site_fract_y
_atom_site_fract_z
_atom_site_U_iso_or_equiv
_atom_site_adp_type
_atom_site_occupancy
_atom_site_symmetry_multiplicity
_atom_site_calc_flag
_atom_site_refinement_flags
_atom_site_disorder_assembly
_atom_site_disorder_group
Cd1 Cd 0.27207(2) 0.681622(13) 0.118266(13) 0.04165(9) Uani 1 1 d . . .
Cl1 Cl 0.61353(19) 0.64680(7) 0.48993(9) 0.0951(5) Uani 1 1 d . . .
Cl2 Cl 0.82226(16) 0.51108(8) 0.23003(13) 0.1170(6) Uani 1 1 d . . .
S1 S 0.93059(10) 0.78495(9) 0.34391(7) 0.0863(5) Uani 1 1 d . . .
S2 S -0.39205(9) 0.58088(6) -0.10995(5) 0.0548(2) Uani 1 1 d . . .
O1 O 0.2115(3) 0.78771(16) 0.0565(2) 0.0751(8) Uani 1 1 d . . .
O2 O 0.3088(3) 0.57681(14) 0.18579(16) 0.0600(7) Uani 1 1 d . . .
O3 O 0.7591(11) 0.6746(6) 0.5423(11) 0.161(7) Uani 0.573(18) 1 d P A 1
O4 O 0.581(4) 0.6117(17) 0.5443(13) 0.120(6) Uani 0.573(18) 1 d P A 1
O5 O 0.632(3) 0.6099(9) 0.4356(11) 0.174(11) Uani 0.573(18) 1 d P A 1
O6 O 0.5378(19) 0.7063(10) 0.4676(13) 0.149(8) Uani 0.573(18) 1 d P A 1
O3' O 0.702(3) 0.6347(16) 0.463(2) 0.193(18) Uani 0.427(18) 1 d P A 2
O4' O 0.565(5) 0.597(2) 0.523(2) 0.146(13) Uani 0.427(18) 1 d P A 2
O5' O 0.472(3) 0.639(2) 0.4130(11) 0.234(16) Uani 0.427(18) 1 d P A 2
O6' O 0.585(3) 0.7094(8) 0.496(2) 0.174(14) Uani 0.427(18) 1 d P A 2
O7 O 0.7190(7) 0.4680(4) 0.2134(5) 0.218(4) Uani 1 1 d . . .
O8 O 0.8624(10) 0.5043(7) 0.1696(7) 0.303(6) Uani 1 1 d . . .
O9 O 0.9377(7) 0.5015(5) 0.2832(5) 0.262(5) Uani 1 1 d . . .
O10 O 0.7657(7) 0.5757(3) 0.2321(7) 0.254(5) Uani 1 1 d . . .
N1 N 0.4884(3) 0.72445(16) 0.19636(17) 0.0498(7) Uani 1 1 d . . .
N2 N 1.1728(3) 0.71910(17) 0.20291(17) 0.0496(7) Uani 1 1 d . . .
N3 N 0.0503(3) 0.64768(15) 0.03488(16) 0.0439(6) Uani 1 1 d . . .
N4 N -0.6298(3) 0.63895(16) 0.03598(16) 0.0466(7) Uani 1 1 d . . .
N5 N 0.4065(4) 0.49887(18) 0.28060(19) 0.0637(9) Uani 1 1 d . . .
N6 N 0.1637(4) 0.8881(2) -0.0077(3) 0.0819(12) Uani 1 1 d . . .
C1 C 0.5406(4) 0.7177(2) 0.2724(2) 0.0542(9) Uani 1 1 d . . .
H1 H 0.4829 0.7010 0.2953 0.095(16) Uiso 1 1 d R . .
C2 C 0.6753(4) 0.7343(2) 0.3185(2) 0.0547(9) Uani 1 1 d . . .
H2 H 0.7086 0.7282 0.3712 0.063(12) Uiso 1 1 d R . .
C3 C 0.7601(3) 0.75994(19) 0.2846(2) 0.0488(8) Uani 1 1 d . . .
C4 C 0.7070(4) 0.7684(2) 0.2065(2) 0.0529(9) Uani 1 1 d . . .
H4 H 0.7617 0.7864 0.1824 0.077(14) Uiso 1 1 d R . .
C5 C 0.5722(4) 0.7499(2) 0.1647(2) 0.0507(8) Uani 1 1 d . . .
H5 H 0.5373 0.7552 0.1119 0.049(10) Uiso 1 1 d R . .
C6 C 1.1043(5) 0.6725(2) 0.2275(3) 0.0607(10) Uani 1 1 d . . .
H6 H 1.1075 0.6259 0.2152 0.044(9) Uiso 1 1 d R . .
C7 C 1.0297(5) 0.6907(2) 0.2695(3) 0.0685(12) Uani 1 1 d . . .
H7 H 0.9850 0.6570 0.2866 0.065(12) Uiso 1 1 d R . .
C8 C 1.0221(3) 0.7596(2) 0.2868(2) 0.0560(10) Uani 1 1 d . . .
C9 C 1.0907(4) 0.8079(2) 0.2618(2) 0.0623(11) Uani 1 1 d . . .
H9 H 1.0878 0.8549 0.2728 0.074(13) Uiso 1 1 d R . .
C10 C 1.1647(4) 0.7852(2) 0.2198(2) 0.0586(9) Uani 1 1 d . . .
H10 H 1.2107 0.8181 0.2025 0.066(13) Uiso 1 1 d R . .
C11 C -0.0589(3) 0.68407(18) 0.0353(2) 0.0445(7) Uani 1 1 d . . .
H11 H -0.0414 0.7239 0.0653 0.037(8) Uiso 1 1 d R . .
C12 C -0.1938(3) 0.66598(17) -0.00590(19) 0.0431(7) Uani 1 1 d . . .
H12 H -0.2659 0.6925 -0.0030 0.051(10) Uiso 1 1 d R . .
C13 C -0.2214(3) 0.60704(17) -0.05208(18) 0.0403(7) Uani 1 1 d . . .
C14 C -0.1100(3) 0.57062(17) -0.05530(19) 0.0435(7) Uani 1 1 d . . .
H14 H -0.1242 0.5317 -0.0865 0.037(8) Uiso 1 1 d R . .
C15 C 0.0219(3) 0.59279(18) -0.0113(2) 0.0452(8) Uani 1 1 d . . .
H15 H 0.0962 0.5680 -0.0140 0.056(11) Uiso 1 1 d R . .
C16 C -0.5131(4) 0.60125(19) 0.0651(2) 0.0502(8) Uani 1 1 d . . .
H16 H -0.4819 0.5871 0.1159 0.055(10) Uiso 1 1 d R . .
C17 C -0.4378(4) 0.58281(19) 0.0231(2) 0.0493(8) Uani 1 1 d . . .
H17 H -0.3577 0.5561 0.0449 0.054(10) Uiso 1 1 d R . .
C18 C -0.4817(3) 0.60469(17) -0.05176(18) 0.0411(7) Uani 1 1 d . . .
C19 C -0.6012(4) 0.6426(2) -0.0819(2) 0.0534(9) Uani 1 1 d . . .
H19 H -0.6345 0.6573 -0.1325 0.068(12) Uiso 1 1 d R . .
H20 H -0.7524 0.6850 -0.0577 0.054(11) Uiso 1 1 d R . .
C20 C -0.6715(4) 0.6587(2) -0.0366(2) 0.0554(9) Uani 1 1 d . . .
C21 C 0.2386(5) 0.8339(2) 0.0211(3) 0.0696(12) Uani 1 1 d . . .
H21 H 0.3211 0.8297 0.0139 0.088(17) Uiso 1 1 d R . .
C22 C 0.0315(10) 0.8950(6) -0.0016(9) 0.186(5) Uani 1 1 d . . .
H22A H 0.0062 0.8520 0.0152 1.3(5) Uiso 1 1 d R . .
H22B H 0.0394 0.9309 0.0350 0.28(7) Uiso 1 1 d R . .
H22C H -0.0386 0.9077 -0.0503 0.33(8) Uiso 1 1 d R . .
C23 C 0.2061(9) 0.9419(4) -0.0473(5) 0.140(3) Uani 1 1 d . . .
H23A H 0.2911 0.9279 -0.0512 0.17(4) Uiso 1 1 d R . .
H23B H 0.1355 0.9482 -0.0976 0.14(2) Uiso 1 1 d R . .
H23C H 0.2204 0.9848 -0.0194 0.21(5) Uiso 1 1 d R . .
C24 C 0.4118(5) 0.5491(2) 0.2356(2) 0.0571(9) Uani 1 1 d . . .
H24 H 0.4989 0.5654 0.2413 0.048(10) Uiso 1 1 d R . .
C25 C 0.5321(7) 0.4669(4) 0.3347(4) 0.106(2) Uani 1 1 d . . .
H25A H 0.6106 0.4893 0.3305 0.11(2) Uiso 1 1 d R . .
H25B H 0.5364 0.4724 0.3857 0.15(3) Uiso 1 1 d R . .
H25C H 0.5332 0.4182 0.3235 0.17(4) Uiso 1 1 d R . .
C26 C 0.2746(7) 0.4715(3) 0.2764(4) 0.0979(17) Uani 1 1 d . . .
H26A H 0.2612 0.4254 0.2553 0.18(4) Uiso 1 1 d R . .
H26B H 0.2742 0.4701 0.3268 0.14(3) Uiso 1 1 d R . .
H26C H 0.2010 0.5012 0.2444 0.11(2) Uiso 1 1 d R . .

loop_
_atom_site_aniso_label
_atom_site_aniso_U_11
_atom_site_aniso_U_22
_atom_site_aniso_U_33
_atom_site_aniso_U_23
_atom_site_aniso_U_13
_atom_site_aniso_U_12
Cd1 0.03064(13) 0.05399(16) 0.04303(15) 0.00061(10) 0.01740(10) 0.00167(10)
Cl1 0.1564(15) 0.0631(7) 0.1094(11) 0.0109(7) 0.0991(11) 0.0075(8)
Cl2 0.0663(8) 0.0754(9) 0.1582(16) -0.0085(9) -0.0108(9) -0.0006(7)
S1 0.0418(5) 0.1499(12) 0.0712(7) -0.0689(8) 0.0264(5) -0.0220(6)
S2 0.0414(4) 0.0810(7) 0.0463(5) -0.0232(4) 0.0219(4) -0.0135(4)
O1 0.074(2) 0.0577(17) 0.097(2) 0.0242(17) 0.0374(18) 0.0085(15)
O2 0.0674(17) 0.0558(15) 0.0624(16) 0.0133(13) 0.0316(14) 0.0142(13)
O3 0.105(8) 0.132(9) 0.250(18) -0.028(9) 0.074(9) -0.043(6)
O4 0.165(13) 0.125(13) 0.084(6) 0.037(7) 0.064(7) 0.001(10)
O5 0.33(3) 0.109(8) 0.123(10) -0.026(7) 0.138(16) 0.017(13)
O6 0.121(9) 0.155(15) 0.197(16) 0.096(13) 0.090(10) 0.070(10)
O3' 0.19(2) 0.22(3) 0.27(4) 0.08(3) 0.19(3) 0.08(2)
O4' 0.154(17) 0.13(2) 0.18(3) 0.06(2) 0.10(2) -0.029(12)
O5' 0.24(3) 0.32(3) 0.135(14) -0.005(18) 0.069(15) -0.12(3)
O6' 0.28(4) 0.047(8) 0.26(3) -0.032(12) 0.17(3) -0.032(12)
O7 0.143(5) 0.201(6) 0.319(9) -0.152(7) 0.099(6) -0.095(5)
O8 0.200(9) 0.460(18) 0.291(12) 0.122(12) 0.141(9) 0.063(10)
O9 0.144(5) 0.278(9) 0.223(8) -0.052(7) -0.079(5) 0.076(6)
O10 0.157(6) 0.093(4) 0.459(14) -0.022(6) 0.063(7) 0.026(4)
N1 0.0362(14) 0.0629(19) 0.0509(17) 0.0001(14) 0.0178(13) -0.0031(13)
N2 0.0398(15) 0.0618(19) 0.0504(17) -0.0066(14) 0.0211(13) -0.0009(13)
N3 0.0361(14) 0.0480(16) 0.0470(15) 0.0046(13) 0.0156(12) 0.0012(12)
N4 0.0362(14) 0.0594(18) 0.0480(16) 0.0012(13) 0.0208(12) 0.0020(13)
N5 0.087(2) 0.0583(19) 0.0498(18) 0.0065(15) 0.0309(18) 0.0075(18)
N6 0.076(3) 0.058(2) 0.097(3) 0.022(2) 0.018(2) 0.0023(19)
C1 0.0472(19) 0.072(3) 0.049(2) -0.0088(18) 0.0259(17) -0.0115(18)
C2 0.0471(19) 0.077(3) 0.0422(19) -0.0151(17) 0.0193(16) -0.0041(18)
C3 0.0362(16) 0.061(2) 0.051(2) -0.0243(17) 0.0193(15) -0.0073(15)
C4 0.0436(18) 0.064(2) 0.057(2) -0.0075(18) 0.0269(17) -0.0096(17)
C5 0.0456(19) 0.061(2) 0.0451(19) 0.0048(16) 0.0177(15) -0.0055(16)
C6 0.071(3) 0.054(2) 0.076(3) -0.0059(19) 0.049(2) -0.0028(19)
C7 0.068(3) 0.076(3) 0.080(3) -0.012(2) 0.051(2) -0.012(2)
C8 0.0336(16) 0.086(3) 0.050(2) -0.0300(19) 0.0183(15) -0.0100(17)
C9 0.052(2) 0.067(3) 0.067(3) -0.027(2) 0.022(2) -0.0117(18)
C10 0.050(2) 0.066(2) 0.063(2) -0.013(2) 0.0259(19) -0.0131(19)
C11 0.0378(16) 0.0454(18) 0.0476(18) -0.0068(15) 0.0139(14) -0.0013(14)
C12 0.0352(16) 0.0473(18) 0.0488(18) -0.0043(14) 0.0187(14) 0.0032(13)
C13 0.0361(15) 0.0485(18) 0.0403(17) 0.0002(14) 0.0192(13) -0.0043(13)
C14 0.0494(18) 0.0402(17) 0.0458(18) -0.0026(14) 0.0241(15) 0.0002(14)
C15 0.0405(17) 0.0451(18) 0.055(2) 0.0095(15) 0.0240(15) 0.0087(14)
C16 0.0504(19) 0.060(2) 0.0465(19) 0.0080(16) 0.0256(16) 0.0084(16)
C17 0.0412(18) 0.057(2) 0.054(2) 0.0062(16) 0.0235(16) 0.0100(16)
C18 0.0337(15) 0.0507(19) 0.0415(17) -0.0123(14) 0.0176(13) -0.0105(13)
C19 0.0431(18) 0.077(3) 0.0356(17) 0.0004(17) 0.0111(14) 0.0050(18)
C20 0.0368(17) 0.080(3) 0.047(2) 0.0005(18) 0.0128(15) 0.0120(17)
C21 0.056(2) 0.070(3) 0.075(3) 0.014(2) 0.018(2) 0.002(2)
C22 0.135(7) 0.134(7) 0.325(14) 0.092(9) 0.128(9) 0.072(6)
C23 0.124(7) 0.114(6) 0.143(7) 0.071(5) 0.011(5) -0.019(5)
C24 0.070(3) 0.055(2) 0.054(2) 0.0040(17) 0.032(2) 0.0084(19)
C25 0.109(5) 0.118(5) 0.082(4) 0.043(4) 0.027(3) 0.027(4)
C26 0.107(5) 0.097(4) 0.097(4) 0.025(4) 0.049(4) -0.009(4)

loop_
_atom_type_symbol
_atom_type_description
_atom_type_scat_dispersion_real
_atom_type_scat_dispersion_imag
_atom_type_scat_source
C C 0.0033 0.0016 'International Tables Vol C Tables 4.2.6.8 and 6.1.1.4'
H H 0.0000 0.0000 'International Tables Vol C Tables 4.2.6.8 and 6.1.1.4'
Cd Cd -0.8075 1.2024 'International Tables Vol C Tables 4.2.6.8 and 6.1.1.4'
Cl Cl 0.1484 0.1585 'International Tables Vol C Tables 4.2.6.8 and 6.1.1.4'
N N 0.0061 0.0033 'International Tables Vol C Tables 4.2.6.8 and 6.1.1.4'
O O 0.0106 0.0060 'International Tables Vol C Tables 4.2.6.8 and 6.1.1.4'
S S 0.1246 0.1234 'International Tables Vol C Tables 4.2.6.8 and 6.1.1.4'

loop_
_geom_angle_atom_site_label_1
_geom_angle_atom_site_label_2
_geom_angle_atom_site_label_3
_geom_angle
_geom_angle_site_symmetry_1
_geom_angle_site_symmetry_3
O1 Cd1 N1 90.95(11) . .
O1 Cd1 N4 94.28(11) . 1_655
N1 Cd1 N4 88.73(10) . 1_655
O1 Cd1 N3 84.25(11) . .
N1 Cd1 N3 175.21(10) . .
N4 Cd1 N3 91.65(10) 1_655 .
O1 Cd1 O2 172.36(10) . .
N1 Cd1 O2 92.60(11) . .
N4 Cd1 O2 92.56(10) 1_655 .
N3 Cd1 O2 92.16(10) . .
O1 Cd1 N2 88.32(12) . 1_455
N1 Cd1 N2 92.07(10) . 1_455
N4 Cd1 N2 177.27(11) 1_655 1_455
N3 Cd1 N2 87.77(10) . 1_455
O2 Cd1 N2 84.80(10) . 1_455
O3' Cl1 O6' 117.4(19) . .
O3' Cl1 O5 38.8(16) . .
O6' Cl1 O5 133.9(17) . .
O3' Cl1 O4' 122(3) . .
O6' Cl1 O4' 119(2) . .
O5 Cl1 O4' 100(2) . .
O3' Cl1 O6 117.7(15) . .
O6' Cl1 O6 24.7(19) . .
O5 Cl1 O6 116.8(14) . .
O4' Cl1 O6 117(2) . .
O3' Cl1 O4 131(2) . .
O6' Cl1 O4 105(2) . .
O5 Cl1 O4 118.3(16) . .
O4' Cl1 O4 20(3) . .
O6 Cl1 O4 111.1(18) . .
O3' Cl1 O3 68.0(16) . .
O6' Cl1 O3 79.9(15) . .
O5 Cl1 O3 106.0(11) . .
O4' Cl1 O3 114(2) . .
O6 Cl1 O3 102.5(10) . .
O4 Cl1 O3 98.9(14) . .
O3' Cl1 O5' 100.1(16) . .
O6' Cl1 O5' 89.7(17) . .
O5 Cl1 O5' 67.3(12) . .
O4' Cl1 O5' 89(2) . .
O6 Cl1 O5' 65.1(14) . .
O4 Cl1 O5' 103.1(14) . .
O3 Cl1 O5' 157.5(10) . .
O9 Cl2 O7 123.5(7) . .
O9 Cl2 O8 98.4(6) . .
O7 Cl2 O8 103.5(7) . .
O9 Cl2 O10 113.5(6) . .
O7 Cl2 O10 104.8(5) . .
O8 Cl2 O10 112.5(8) . .
C3 S1 C8 100.85(16) . .
C13 S2 C18 101.09(14) . .
C21 O1 Cd1 148.1(3) . .
C24 O2 Cd1 134.0(3) . .
C1 N1 C5 117.4(3) . .
C1 N1 Cd1 122.7(2) . .
C5 N1 Cd1 119.4(2) . .
C10 N2 C6 117.5(3) . .
C10 N2 Cd1 123.4(3) . 1_655
C6 N2 Cd1 118.5(2) . 1_655
C15 N3 C11 116.6(3) . .
C15 N3 Cd1 125.1(2) . .
C11 N3 Cd1 118.2(2) . .
C20 N4 C16 117.3(3) . .
C20 N4 Cd1 123.0(2) . 1_455
C16 N4 Cd1 118.9(2) . 1_455
C24 N5 C26 121.1(4) . .
C24 N5 C25 121.2(5) . .
C26 N5 C25 117.6(4) . .
C21 N6 C22 118.9(5) . .
C21 N6 C23 122.6(6) . .
C22 N6 C23 118.4(6) . .
N1 C1 C2 123.4(3) . .
C1 C2 C3 118.2(3) . .
C4 C3 C2 119.0(3) . .
C4 C3 S1 122.5(3) . .
C2 C3 S1 118.4(3) . .
C5 C4 C3 118.9(3) . .
N1 C5 C4 123.0(3) . .
N2 C6 C7 122.7(4) . .
C6 C7 C8 119.2(4) . .
C9 C8 C7 118.8(3) . .
C9 C8 S1 120.7(3) . .
C7 C8 S1 120.5(3) . .
C8 C9 C10 118.5(4) . .
N2 C10 C9 123.2(4) . .
N3 C11 C12 123.8(3) . .
C11 C12 C13 118.7(3) . .
C14 C13 C12 118.1(3) . .
C14 C13 S2 119.6(3) . .
C12 C13 S2 122.2(2) . .
C15 C14 C13 118.8(3) . .
N3 C15 C14 124.0(3) . .
N4 C16 C17 122.6(3) . .
C16 C17 C18 119.2(3) . .
C19 C18 C17 118.4(3) . .
C19 C18 S2 120.0(3) . .
C17 C18 S2 121.5(3) . .
C18 C19 C20 119.1(3) . .
N4 C20 C19 123.4(3) . .
O1 C21 N6 126.2(5) . .
O2 C24 N5 124.7(4) . .

loop_
_geom_bond_atom_site_label_1
_geom_bond_atom_site_label_2
_geom_bond_distance
_geom_bond_site_symmetry_2
Cd1 O1 2.314(3) .
Cd1 N1 2.318(3) .
Cd1 N4 2.332(3) 1_655
Cd1 N3 2.333(3) .
Cd1 O2 2.338(3) .
Cd1 N2 2.347(3) 1_455
Cl1 O3' 1.240(15) .
Cl1 O6' 1.256(17) .
Cl1 O5 1.329(12) .
Cl1 O4' 1.35(3) .
Cl1 O6 1.361(14) .
Cl1 O4 1.38(2) .
Cl1 O3 1.552(11) .
Cl1 O5' 1.63(2) .
Cl2 O9 1.249(6) .
Cl2 O7 1.299(5) .
Cl2 O8 1.377(10) .
Cl2 O10 1.383(6) .
S1 C3 1.763(3) .
S1 C8 1.775(3) .
S2 C13 1.765(3) .
S2 C18 1.770(3) .
O1 C21 1.213(5) .
O2 C24 1.242(5) .
N1 C1 1.336(5) .
N1 C5 1.337(4) .
N2 C10 1.321(5) .
N2 C6 1.341(5) .
N2 Cd1 2.347(3) 1_655
N3 C15 1.330(4) .
N3 C11 1.343(4) .
N4 C20 1.329(5) .
N4 C16 1.339(4) .
N4 Cd1 2.332(3) 1_455
N5 C24 1.306(5) .
N5 C26 1.451(6) .
N5 C25 1.451(6) .
N6 C21 1.289(6) .
N6 C22 1.441(9) .
N6 C23 1.447(7) .
C1 C2 1.374(5) .
C2 C3 1.378(5) .
C3 C4 1.377(5) .
C4 C5 1.367(5) .
C6 C7 1.364(5) .
C7 C8 1.374(6) .
C8 C9 1.369(6) .
C9 C10 1.383(6) .
C11 C12 1.365(5) .
C12 C13 1.392(5) .
C13 C14 1.382(4) .
C14 C15 1.373(5) .
C16 C17 1.372(5) .
C17 C18 1.380(5) .
C18 C19 1.365(5) .
C19 C20 1.370(5) .
